data_2205983
loop_
_publ_author_name
'Wu, Wen-Yuan'
'Li, Yong-Xiu'
'Li, Yi-Zhi'

_publ_section_title
;
 4,6-Dibenzoyl-1,3-dimethylbenzene
;
_journal_issue 6
_journal_name_full 'Acta Crystallographica Section E'
_journal_page_first o1828
_journal_page_last o1829
_journal_paper_doi 10.1107/S1600536805015497
_journal_volume 61
_journal_year 2005
_chemical_formula_iupac 'C22 H18 O2'
_chemical_formula_moiety 'C22 H18 O2'
_chemical_formula_sum 'C22 H18 O2'
_chemical_formula_weight 314.36
_chemical_melting_point 377
_chemical_name_systematic
;
4,6-Dibenzoyl-1,3-dimethylbenzene
;
_space_group_IT_number 14
_symmetry_cell_setting monoclinic
_symmetry_space_group_name_Hall '-P 2yn'
_symmetry_space_group_name_H-M 'P 1 21/n 1'
_atom_sites_solution_hydrogens geom
_atom_sites_solution_primary direct
_atom_sites_solution_secondary difmap
_audit_creation_method SHELXL-97
_cell_angle_alpha 90.00
_cell_angle_beta 91.098(2)
_cell_angle_gamma 90.00
_cell_formula_units_Z 4
_cell_length_a 9.7934(10)
_cell_length_b 8.4835(9)
_cell_length_c 20.509(2)
_cell_measurement_reflns_used 757
_cell_measurement_temperature 293(2)
_cell_measurement_theta_max 17.84
_cell_measurement_theta_min 2.32
_cell_volume 1703.6(3)
_computing_cell_refinement SMART
_computing_data_collection 'SMART (Bruker, 2000)'
_computing_data_reduction 'SAINT-Plus (Bruker, 2000)'
_computing_molecular_graphics SHELXTL
_computing_publication_material SHELXTL
_computing_structure_refinement SHELXTL
_computing_structure_solution 'SHELXTL (Bruker, 2000)'
_diffrn_ambient_temperature 293(2)
_diffrn_measured_fraction_theta_full 0.999
_diffrn_measured_fraction_theta_max 0.999
_diffrn_measurement_device_type 'Bruker SMART APEX CCD area-detector'
_diffrn_measurement_method '\f and \w'
_diffrn_radiation_monochromator graphite
_diffrn_radiation_source 'sealed tube'
_diffrn_radiation_type MoK\a
_diffrn_radiation_wavelength 0.71073
_diffrn_reflns_av_R_equivalents 0.0239
_diffrn_reflns_av_sigmaI/netI 0.0349
_diffrn_reflns_limit_h_max 12
_diffrn_reflns_limit_h_min -5
_diffrn_reflns_limit_k_max 10
_diffrn_reflns_limit_k_min -10
_diffrn_reflns_limit_l_max 25
_diffrn_reflns_limit_l_min -25
_diffrn_reflns_number 8907
_diffrn_reflns_theta_full 26.00
_diffrn_reflns_theta_max 26.00
_diffrn_reflns_theta_min 1.99
_diffrn_standards_number 0
_exptl_absorpt_coefficient_mu 0.077
_exptl_absorpt_correction_T_max 0.98
_exptl_absorpt_correction_T_min 0.97
_exptl_absorpt_correction_type multi-scan
_exptl_absorpt_process_details '(SADABS; Bruker, 2000)'
_exptl_crystal_colour colourless
_exptl_crystal_density_diffrn 1.226
_exptl_crystal_density_method 'not measured'
_exptl_crystal_description rod
_exptl_crystal_F_000 664
_exptl_crystal_size_max 0.32
_exptl_crystal_size_mid 0.16
_exptl_crystal_size_min 0.14
_refine_diff_density_max 0.162
_refine_diff_density_min -0.129
_refine_ls_extinction_method none
_refine_ls_goodness_of_fit_ref 1.069
_refine_ls_hydrogen_treatment constr
_refine_ls_matrix_type full
_refine_ls_number_parameters 219
_refine_ls_number_reflns 3340
_refine_ls_number_restraints 0
_refine_ls_restrained_S_all 1.069
_refine_ls_R_factor_all 0.0860
_refine_ls_R_factor_gt 0.0547
_refine_ls_shift/su_max 0.000
_refine_ls_shift/su_mean 0.000
_refine_ls_structure_factor_coef Fsqd
_refine_ls_weighting_details 'w = 1/[\s^2^(Fo^2^)+(0.05P)^2^+0.15P] where P = (Fo^2^+2Fc^2^)/3'
_refine_ls_weighting_scheme calc
_refine_ls_wR_factor_gt 0.1171
_refine_ls_wR_factor_ref 0.1250
_reflns_number_gt 2282
_reflns_number_total 3340
_reflns_threshold_expression I>2\s(I)
_cod_data_source_file is6070.cif
_cod_data_source_block I
_cod_original_sg_symbol_H-M 'P 21/n  '
_cod_database_code 2205983
_cod_database_fobs_code 2205983

loop_
_symmetry_equiv_pos_as_xyz
'x, y, z'
'-x+1/2, y+1/2, -z+1/2'
'-x, -y, -z'
'x-1/2, -y-1/2, z-1/2'

loop_
_atom_site_label
_atom_site_fract_x
_atom_site_fract_y
_atom_site_fract_z
_atom_site_U_iso_or_equiv
_atom_site_adp_type
_atom_site_calc_flag
_atom_site_refinement_flags
_atom_site_occupancy
_atom_site_type_symbol
C1 0.64048(19) 0.2616(2) 0.43434(8) 0.0550(5) Uani d . 1 C
C2 0.73143(19) 0.3769(2) 0.41570(9) 0.0609(5) Uani d . 1 C
H2 0.7015 0.4596 0.3893 0.073 Uiso calc R 1 H
C3 0.8666(2) 0.3699(3) 0.43605(10) 0.0753(6) Uani d . 1 C
H3 0.9272 0.4488 0.4243 0.090 Uiso calc R 1 H
C4 0.9109(3) 0.2450(3) 0.47393(11) 0.0836(7) Uani d . 1 C
H4 1.0020 0.2389 0.4872 0.100 Uiso calc R 1 H
C5 0.8227(3) 0.1316(3) 0.49174(11) 0.0830(7) Uani d . 1 C
H5 0.8543 0.0479 0.5172 0.100 Uiso calc R 1 H
C6 0.6867(2) 0.1371(2) 0.47307(9) 0.0697(6) Uani d . 1 C
H6 0.6267 0.0587 0.4862 0.084 Uiso calc R 1 H
C7 0.7251(2) 0.3564(2) 0.18070(9) 0.0600(5) Uani d . 1 C
C8 0.8006(2) 0.4220(2) 0.23183(10) 0.0689(6) Uani d . 1 C
H8 0.7561 0.4642 0.2675 0.083 Uiso calc R 1 H
C9 0.9413(2) 0.4250(3) 0.23009(13) 0.0825(7) Uani d . 1 C
H9 0.9913 0.4677 0.2648 0.099 Uiso calc R 1 H
C10 1.0072(3) 0.3658(3) 0.17772(15) 0.0923(8) Uani d . 1 C
H10 1.1022 0.3657 0.1772 0.111 Uiso calc R 1 H
C11 0.9346(3) 0.3063(3) 0.12588(14) 0.0907(7) Uani d . 1 C
H11 0.9799 0.2702 0.0893 0.109 Uiso calc R 1 H
C12 0.7937(2) 0.2998(3) 0.12762(11) 0.0761(6) Uani d . 1 C
H12 0.7448 0.2568 0.0926 0.091 Uiso calc R 1 H
C13 0.31484(19) 0.5292(2) 0.29034(10) 0.0621(5) Uani d . 1 C
H13 0.2421 0.5995 0.2874 0.074 Uiso calc R 1 H
C14 0.34318(18) 0.4593(2) 0.35039(9) 0.0556(5) Uani d . 1 C
C15 0.45344(17) 0.3554(2) 0.35417(8) 0.0505(4) Uani d . 1 C
C16 0.52799(18) 0.3271(2) 0.29890(8) 0.0512(4) Uani d . 1 C
H16 0.6027 0.2596 0.3020 0.061 Uiso calc R 1 H
C17 0.49655(18) 0.3947(2) 0.23909(8) 0.0534(4) Uani d . 1 C
C18 0.3880(2) 0.5005(2) 0.23517(9) 0.0583(5) Uani d . 1 C
C19 0.4934(2) 0.2716(2) 0.41578(9) 0.0613(5) Uani d . 1 C
C20 0.5738(2) 0.3484(2) 0.18093(9) 0.0650(5) Uani d . 1 C
C21 0.2571(2) 0.4999(3) 0.40768(11) 0.0851(7) Uani d . 1 C
H21A 0.2024 0.4104 0.4190 0.128 Uiso calc R 1 H
H21B 0.1986 0.5871 0.3966 0.128 Uiso calc R 1 H
H21C 0.3151 0.5281 0.4441 0.128 Uiso calc R 1 H
C22 0.3527(3) 0.5875(3) 0.17244(11) 0.0941(8) Uani d . 1 C
H22A 0.4325 0.6400 0.1569 0.141 Uiso calc R 1 H
H22B 0.2826 0.6638 0.1805 0.141 Uiso calc R 1 H
H22C 0.3205 0.5136 0.1402 0.141 Uiso calc R 1 H
O1 0.40668(16) 0.2097(2) 0.44949(8) 0.0964(5) Uani d . 1 O
O2 0.51280(18) 0.3001(3) 0.13217(7) 0.1133(7) Uani d . 1 O

loop_
_atom_site_aniso_label
_atom_site_aniso_U_11
_atom_site_aniso_U_22
_atom_site_aniso_U_33
_atom_site_aniso_U_12
_atom_site_aniso_U_13
_atom_site_aniso_U_23
C1 0.0659(12) 0.0554(10) 0.0433(9) -0.0032(9) -0.0060(8) -0.0013(8)
C2 0.0613(11) 0.0690(12) 0.0519(10) -0.0055(10) -0.0102(9) 0.0052(9)
C3 0.0663(13) 0.0953(16) 0.0639(12) -0.0054(11) -0.0091(10) 0.0016(11)
C4 0.0750(15) 0.1082(19) 0.0671(13) 0.0183(15) -0.0119(11) -0.0015(13)
C5 0.0969(18) 0.0854(16) 0.0663(14) 0.0211(14) -0.0126(13) 0.0085(12)
C6 0.0876(15) 0.0645(12) 0.0568(11) 0.0021(11) -0.0056(10) 0.0053(9)
C7 0.0655(12) 0.0577(11) 0.0567(10) -0.0001(9) 0.0009(9) 0.0094(9)
C8 0.0620(13) 0.0689(13) 0.0761(13) -0.0073(10) 0.0025(10) 0.0045(10)
C9 0.0673(14) 0.0758(14) 0.1044(19) -0.0095(12) -0.0021(13) 0.0074(13)
C10 0.0721(16) 0.0822(16) 0.123(2) 0.0085(13) 0.0123(16) 0.0194(16)
C11 0.0889(18) 0.0834(16) 0.1007(19) 0.0217(14) 0.0255(15) 0.0114(14)
C12 0.0855(16) 0.0698(13) 0.0734(14) 0.0130(12) 0.0091(12) 0.0043(11)
C13 0.0499(11) 0.0585(11) 0.0774(13) 0.0033(9) -0.0115(10) -0.0028(10)
C14 0.0471(10) 0.0531(10) 0.0666(11) -0.0057(8) -0.0015(9) -0.0145(9)
C15 0.0483(10) 0.0507(9) 0.0524(9) -0.0088(8) -0.0027(8) -0.0024(8)
C16 0.0501(10) 0.0518(10) 0.0515(10) -0.0023(8) -0.0074(8) -0.0016(8)
C17 0.0530(10) 0.0571(10) 0.0496(10) -0.0049(8) -0.0112(8) -0.0026(8)
C18 0.0562(11) 0.0561(10) 0.0620(11) -0.0062(9) -0.0130(9) 0.0040(9)
C19 0.0633(12) 0.0662(12) 0.0543(10) -0.0121(10) -0.0011(9) 0.0024(9)
C20 0.0683(13) 0.0754(13) 0.0511(10) -0.0037(11) -0.0066(9) -0.0018(10)
C21 0.0671(14) 0.1011(17) 0.0876(16) 0.0029(12) 0.0137(12) -0.0244(13)
C22 0.0947(18) 0.0956(17) 0.0910(17) 0.0085(14) -0.0241(14) 0.0302(14)
O1 0.0786(11) 0.1273(14) 0.0834(11) -0.0243(10) 0.0053(9) 0.0328(10)
O2 0.0931(12) 0.1830(18) 0.0632(9) -0.0093(13) -0.0150(9) -0.0354(11)

loop_
_atom_type_symbol
_atom_type_description
_atom_type_scat_dispersion_real
_atom_type_scat_dispersion_imag
_atom_type_scat_source
C C 0.0033 0.0016 'International Tables Vol C Tables 4.2.6.8 and 6.1.1.4'
H H 0.0000 0.0000 'International Tables Vol C Tables 4.2.6.8 and 6.1.1.4'
O O 0.0106 0.0060 'International Tables Vol C Tables 4.2.6.8 and 6.1.1.4'

loop_
_geom_angle_atom_site_label_1
_geom_angle_atom_site_label_2
_geom_angle_atom_site_label_3
_geom_angle
C2 C1 C6 119.40(19)
C2 C1 C19 121.07(16)
C6 C1 C19 119.49(18)
C3 C2 C1 120.34(19)
C3 C2 H2 119.8
C1 C2 H2 119.8
C4 C3 C2 119.5(2)
C4 C3 H3 120.3
C2 C3 H3 120.3
C5 C4 C3 120.3(2)
C5 C4 H4 119.8
C3 C4 H4 119.8
C4 C5 C6 121.4(2)
C4 C5 H5 119.3
C6 C5 H5 119.3
C5 C6 C1 119.0(2)
C5 C6 H6 120.5
C1 C6 H6 120.5
C12 C7 C8 118.4(2)
C12 C7 C20 119.31(19)
C8 C7 C20 122.26(19)
C9 C8 C7 120.4(2)
C9 C8 H8 119.8
C7 C8 H8 119.8
C10 C9 C8 120.2(2)
C10 C9 H9 119.9
C8 C9 H9 119.9
C9 C10 C11 120.2(3)
C9 C10 H10 119.9
C11 C10 H10 119.9
C10 C11 C12 120.1(3)
C10 C11 H11 120.0
C12 C11 H11 120.0
C7 C12 C11 120.6(2)
C7 C12 H12 119.7
C11 C12 H12 119.7
C18 C13 C14 123.79(18)
C18 C13 H13 118.1
C14 C13 H13 118.1
C13 C14 C15 117.39(17)
C13 C14 C21 119.38(18)
C15 C14 C21 123.22(18)
C16 C15 C14 119.02(16)
C16 C15 C19 118.48(16)
C14 C15 C19 122.49(17)
C15 C16 C17 122.92(17)
C15 C16 H16 118.5
C17 C16 H16 118.5
C16 C17 C18 118.37(18)
C16 C17 C20 119.80(17)
C18 C17 C20 121.78(16)
C13 C18 C17 118.46(17)
C13 C18 C22 119.91(19)
C17 C18 C22 121.6(2)
O1 C19 C1 120.74(17)
O1 C19 C15 120.52(18)
C1 C19 C15 118.72(16)
O2 C20 C17 119.9(2)
O2 C20 C7 119.0(2)
C17 C20 C7 121.16(16)
C14 C21 H21A 109.5
C14 C21 H21B 109.5
H21A C21 H21B 109.5
C14 C21 H21C 109.5
H21A C21 H21C 109.5
H21B C21 H21C 109.5
C18 C22 H22A 109.5
C18 C22 H22B 109.5
H22A C22 H22B 109.5
C18 C22 H22C 109.5
H22A C22 H22C 109.5
H22B C22 H22C 109.5

loop_
_geom_bond_atom_site_label_1
_geom_bond_atom_site_label_2
_geom_bond_distance
C1 C2 1.382(3)
C1 C6 1.392(3)
C1 C19 1.485(3)
C2 C3 1.382(3)
C2 H2 0.9300
C3 C4 1.379(3)
C3 H3 0.9300
C4 C5 1.347(3)
C4 H4 0.9300
C5 C6 1.380(3)
C5 H5 0.9300
C6 H6 0.9300
C7 C12 1.377(3)
C7 C8 1.388(3)
C7 C20 1.483(3)
C8 C9 1.380(3)
C8 H8 0.9300
C9 C10 1.360(4)
C9 H9 0.9300
C10 C11 1.364(4)
C10 H10 0.9300
C11 C12 1.382(3)
C11 H11 0.9300
C12 H12 0.9300
C13 C18 1.373(3)
C13 C14 1.390(3)
C13 H13 0.9300
C14 C15 1.395(2)
C14 C21 1.499(3)
C15 C16 1.381(2)
C15 C19 1.496(2)
C16 C17 1.383(2)
C16 H16 0.9300
C17 C18 1.393(3)
C17 C20 1.478(3)
C18 C22 1.517(3)
C19 O1 1.224(2)
C20 O2 1.225(2)
C21 H21A 0.9600
C21 H21B 0.9600
C21 H21C 0.9600
C22 H22A 0.9600
C22 H22B 0.9600
C22 H22C 0.9600

loop_
_cod_related_entry_id
_cod_related_entry_database
_cod_related_entry_code
1 ChemSpider 2895620
